data_7032182
loop_
_publ_author_name
'Fan, Liming'
'Fan, Weiliu'
'Song, Weikuo'
'Sun, Liming'
'Zhao, Xian'
'Zhang, Xiutang'

_publ_section_title
;
 Structural diversity and magnetic properties of six metal-organic
 polymers based on semirigid tricarboxylate ligand of
 3,5-bi(4-carboxyphenoxy)benzoic acid.
;
_journal_issue 42
_journal_name_full 'Dalton transactions (Cambridge, England : 2003)'
_journal_page_first 15979
_journal_page_last 15989
_journal_paper_doi 10.1039/c4dt01953a
_journal_volume 43
_journal_year 2014
_chemical_formula_moiety 'C54 H46 Mn3 N4 O22, C12 H10 N4'
_chemical_formula_sum 'C66 H56 Mn3 N8 O22'
_chemical_formula_weight 1478.01
_chemical_name_systematic
; 
 ? 
;
_space_group_IT_number 14
_symmetry_cell_setting monoclinic
_symmetry_space_group_name_Hall '-P 2yn'
_symmetry_space_group_name_H-M 'P 1 21/n 1'
_atom_sites_solution_hydrogens geom
_atom_sites_solution_primary direct
_atom_sites_solution_secondary difmap
_audit_creation_method SHELXL-97
_cell_angle_alpha 90.00
_cell_angle_beta 115.504(3)
_cell_angle_gamma 90.00
_cell_formula_units_Z 2
_cell_length_a 16.899(3)
_cell_length_b 11.245(2)
_cell_length_c 18.736(4)
_cell_measurement_reflns_used 5905
_cell_measurement_temperature 296(2)
_cell_measurement_theta_max 28.19
_cell_measurement_theta_min 2.17
_cell_volume 3213.4(11)
_computing_cell_refinement 'Bruker SMART'
_computing_data_collection 'Bruker SMART'
_computing_data_reduction 'Bruker SAINT'
_computing_molecular_graphics 'Bruker SHELXTL'
_computing_publication_material 'Bruker SHELXTL'
_computing_structure_refinement 'SHELXL-97 (Sheldrick, 1997)'
_computing_structure_solution 'SHELXS-97 (Sheldrick, 1990)'
_diffrn_ambient_temperature 296(2)
_diffrn_measured_fraction_theta_full 1.000
_diffrn_measured_fraction_theta_max 1.000
_diffrn_measurement_device_type 'CCD area detector'
_diffrn_measurement_method 'phi and omega scans'
_diffrn_radiation_monochromator graphite
_diffrn_radiation_source 'fine-focus sealed tube'
_diffrn_radiation_type MoK\a
_diffrn_radiation_wavelength 0.71073
_diffrn_reflns_av_R_equivalents 0.0294
_diffrn_reflns_av_sigmaI/netI 0.0327
_diffrn_reflns_limit_h_max 15
_diffrn_reflns_limit_h_min -20
_diffrn_reflns_limit_k_max 13
_diffrn_reflns_limit_k_min -13
_diffrn_reflns_limit_l_max 21
_diffrn_reflns_limit_l_min -22
_diffrn_reflns_number 16066
_diffrn_reflns_theta_full 25.00
_diffrn_reflns_theta_max 25.00
_diffrn_reflns_theta_min 2.15
_diffrn_standards_number 0
_exptl_absorpt_coefficient_mu 0.668
_exptl_absorpt_correction_T_max 0.8509
_exptl_absorpt_correction_T_min 0.7623
_exptl_absorpt_correction_type multi-scan
_exptl_absorpt_process_details '(SADABS; Bruker, 2001)'
_exptl_crystal_colour yellow
_exptl_crystal_density_diffrn 1.528
_exptl_crystal_density_method 'not measured'
_exptl_crystal_description block
_exptl_crystal_F_000 1518
_exptl_crystal_size_max 0.43
_exptl_crystal_size_mid 0.30
_exptl_crystal_size_min 0.25
_refine_diff_density_max 0.624
_refine_diff_density_min -0.607
_refine_diff_density_rms 0.068
_refine_ls_extinction_method none
_refine_ls_goodness_of_fit_ref 0.999
_refine_ls_hydrogen_treatment mixed
_refine_ls_matrix_type full
_refine_ls_number_parameters 469
_refine_ls_number_reflns 5659
_refine_ls_number_restraints 10
_refine_ls_restrained_S_all 1.000
_refine_ls_R_factor_all 0.0575
_refine_ls_R_factor_gt 0.0446
_refine_ls_shift/su_max 0.001
_refine_ls_shift/su_mean 0.000
_refine_ls_structure_factor_coef Fsqd
_refine_ls_weighting_details 'calc w=1/[\s^2^(Fo^2^)+(0.0800P)^2^+2.7743P] where P=(Fo^2^+2Fc^2^)/3'
_refine_ls_weighting_scheme calc
_refine_ls_wR_factor_gt 0.1197
_refine_ls_wR_factor_ref 0.1321
_reflns_number_gt 4598
_reflns_number_total 5659
_reflns_threshold_expression >2sigma(I)
_cod_data_source_file c4dt01953a2.cif
_cod_data_source_block z
_cod_depositor_comments
;
The following automatic conversions were performed:

'_symmetry_cell_setting' value 'Monoclinic' changed to 'monoclinic'
according to
/usr/data/users/saulius/crontab/automatic-downloads/rss-feeds/RSC/lib/dictionaries/cif_core.dic
dictionary named 'cif_core.dic' version 2.4.2 from 2011-04-26.

Automatic conversion script
Id: cif_fix_values 2281 2013-09-26 08:29:07Z andrius 

 Adding full bibliography for 7032182--7032184.cif.
;
_cod_original_cell_volume 3213.4(10)
_cod_original_sg_symbol_H-M P2(1)/n
_cod_database_code 7032182

loop_
_symmetry_equiv_pos_as_xyz
'x, y, z'
'-x+1/2, y+1/2, -z+1/2'
'-x, -y, -z'
'x-1/2, -y-1/2, z-1/2'

loop_
_atom_site_label
_atom_site_type_symbol
_atom_site_fract_x
_atom_site_fract_y
_atom_site_fract_z
_atom_site_U_iso_or_equiv
_atom_site_adp_type
_atom_site_occupancy
_atom_site_symmetry_multiplicity
_atom_site_calc_flag
_atom_site_refinement_flags
Mn1 Mn 0.61933(3) 0.69491(4) 0.18318(2) 0.02744(14) Uani 1 1 d .
Mn2 Mn 0.5000 0.5000 0.0000 0.02797(17) Uani 1 2 d S
C1 C 0.5411(2) 0.5288(3) 0.27150(18) 0.0322(7) Uani 1 1 d .
C2 C 0.48051(19) 0.5157(3) 0.31130(17) 0.0300(6) Uani 1 1 d .
C3 C 0.4685(2) 0.4053(3) 0.33740(19) 0.0358(7) Uani 1 1 d .
H3 H 0.5002 0.3401 0.3334 0.043 Uiso 1 1 calc R
C4 C 0.4089(2) 0.3926(3) 0.3696(2) 0.0388(7) Uani 1 1 d .
C5 C 0.3597(2) 0.4875(3) 0.3745(2) 0.0421(8) Uani 1 1 d .
H5 H 0.3184 0.4778 0.3945 0.051 Uiso 1 1 calc R
C6 C 0.3737(2) 0.5973(3) 0.3490(2) 0.0408(8) Uani 1 1 d .
C7 C 0.4339(2) 0.6129(3) 0.31781(19) 0.0364(7) Uani 1 1 d .
H7 H 0.4429 0.6877 0.3015 0.044 Uiso 1 1 calc R
C8 C 0.3425(3) 0.2540(3) 0.4253(2) 0.0507(9) Uani 1 1 d .
C9 C 0.2652(3) 0.1984(3) 0.3799(2) 0.0556(10) Uani 1 1 d .
H9 H 0.2476 0.1880 0.3260 0.067 Uiso 1 1 calc R
C10 C 0.2132(2) 0.1574(3) 0.4157(2) 0.0479(8) Uani 1 1 d .
H10 H 0.1603 0.1197 0.3854 0.057 Uiso 1 1 calc R
C11 C 0.2400(2) 0.1726(3) 0.49647(18) 0.0359(7) Uani 1 1 d .
C12 C 0.3166(2) 0.2321(3) 0.5401(2) 0.0473(8) Uani 1 1 d .
H12 H 0.3338 0.2448 0.5938 0.057 Uiso 1 1 calc R
C13 C 0.3688(3) 0.2735(3) 0.5052(3) 0.0568(10) Uani 1 1 d .
H13 H 0.4207 0.3138 0.5350 0.068 Uiso 1 1 calc R
C14 C 0.18536(19) 0.1192(3) 0.53458(18) 0.0337(7) Uani 1 1 d .
C15 C 0.2797(2) 0.7122(3) 0.3919(2) 0.0454(8) Uani 1 1 d .
C16 C 0.3127(2) 0.6785(3) 0.4701(2) 0.0483(9) Uani 1 1 d .
H16 H 0.3660 0.6386 0.4938 0.058 Uiso 1 1 calc R
C17 C 0.2654(2) 0.7048(3) 0.5130(2) 0.0408(8) Uani 1 1 d .
H17 H 0.2869 0.6817 0.5657 0.049 Uiso 1 1 calc R
C18 C 0.18634(19) 0.7652(3) 0.47798(17) 0.0322(6) Uani 1 1 d .
C19 C 0.1552(2) 0.8004(3) 0.39940(19) 0.0399(7) Uani 1 1 d .
H19 H 0.1028 0.8423 0.3757 0.048 Uiso 1 1 calc R
C20 C 0.2020(2) 0.7734(3) 0.3564(2) 0.0466(8) Uani 1 1 d .
H20 H 0.1809 0.7965 0.3038 0.056 Uiso 1 1 calc R
C21 C 0.13354(19) 0.7927(3) 0.52381(18) 0.0317(7) Uani 1 1 d .
C22 C 0.8229(2) 0.7284(3) 0.2602(2) 0.0452(8) Uani 1 1 d .
H22 H 0.8166 0.7835 0.2211 0.054 Uiso 1 1 calc R
C23 C 0.8983(2) 0.7025(3) 0.3225(2) 0.0429(8) Uani 1 1 d .
H23 H 0.9530 0.7358 0.3346 0.052 Uiso 1 1 calc R
C24 C 0.79248(19) 0.5963(3) 0.32652(17) 0.0344(7) Uani 1 1 d .
H24 H 0.7622 0.5424 0.3432 0.041 Uiso 1 1 calc R
C25 C 0.94059(18) 0.5577(2) 0.43416(16) 0.0311(6) Uani 1 1 d .
C26 C 0.9135(2) 0.5106(3) 0.48770(19) 0.0390(7) Uani 1 1 d .
H26 H 0.8554 0.5175 0.4793 0.047 Uiso 1 1 calc R
C27 C 1.0264(2) 0.5471(3) 0.44596(18) 0.0391(7) Uani 1 1 d .
H27 H 1.0440 0.5788 0.4093 0.047 Uiso 1 1 calc R
C28 C 0.4813(5) 0.9567(8) 0.2330(4) 0.143(4) Uani 1 1 d .
H28 H 0.5104 0.9430 0.2015 0.172 Uiso 1 1 calc R
C29 C 0.5144(6) 0.9624(10) 0.3071(5) 0.201(6) Uani 1 1 d .
H29 H 0.5738 0.9487 0.3377 0.241 Uiso 1 1 calc R
C30 C 0.3867(5) 0.9910(8) 0.2772(4) 0.137(3) Uani 1 1 d .
H30 H 0.3327 1.0030 0.2781 0.164 Uiso 1 1 calc R
C31 C 0.4810(3) 0.9952(3) 0.4208(3) 0.0620(11) Uani 1 1 d .
C32 C 0.4196(3) 0.9606(4) 0.4459(3) 0.0787(13) Uani 1 1 d .
H32 H 0.3648 0.9345 0.4095 0.094 Uiso 1 1 calc R
C33 C 0.4392(3) 0.9645(4) 0.5256(3) 0.0808(14) Uani 1 1 d .
H33 H 0.3977 0.9396 0.5427 0.097 Uiso 1 1 calc R
N1 N 0.75612(16) 0.6611(2) 0.26286(14) 0.0355(6) Uani 1 1 d .
N2 N 0.87935(16) 0.6171(2) 0.36523(14) 0.0331(5) Uani 1 1 d .
N3 N 0.4620(3) 0.9883(3) 0.3393(3) 0.0713(10) Uani 1 1 d .
N4 N 0.3995(5) 0.9734(6) 0.2102(4) 0.141(2) Uani 1 1 d .
O1 O 0.56519(16) 0.63038(19) 0.26356(14) 0.0455(6) Uani 1 1 d .
O2 O 0.5604(2) 0.4364(2) 0.2467(2) 0.0743(10) Uani 1 1 d .
O3 O 0.3240(2) 0.6975(2) 0.34492(18) 0.0689(9) Uani 1 1 d .
O4 O 0.4006(2) 0.2787(2) 0.3922(2) 0.0711(9) Uani 1 1 d .
O5 O 0.16465(14) 0.7611(2) 0.59477(12) 0.0417(5) Uani 1 1 d .
O6 O 0.06166(14) 0.84333(19) 0.48699(13) 0.0392(5) Uani 1 1 d D
O7 O 0.22147(15) 0.0921(2) 0.60579(13) 0.0484(6) Uani 1 1 d .
O8 O 0.10484(13) 0.1031(2) 0.48974(13) 0.0438(6) Uani 1 1 d .
O1W O 0.64507(16) 0.8734(2) 0.23884(15) 0.0490(6) Uani 1 1 d D
O2W O 0.49098(16) 0.7685(2) 0.11325(15) 0.0527(6) Uani 1 1 d D
O3W O 0.59200(13) 0.50947(17) 0.13063(11) 0.0288(4) Uani 1 1 d D
H1W H 0.6843(16) 0.881(4) 0.2836(9) 0.080 Uiso 1 1 d D
H4W H 0.457(2) 0.720(3) 0.0825(17) 0.080 Uiso 1 1 d D
H2W H 0.6022(15) 0.916(3) 0.229(2) 0.080 Uiso 1 1 d D
H3W H 0.481(3) 0.785(4) 0.1512(16) 0.080 Uiso 1 1 d D
H5W H 0.6330(15) 0.478(3) 0.1254(19) 0.080 Uiso 1 1 d D
H6W H 0.581(2) 0.480(3) 0.1654(18) 0.080 Uiso 1 1 d D
H6D H 0.041(3) 0.908(2) 0.467(2) 0.080 Uiso 1 1 d D

loop_
_atom_site_aniso_label
_atom_site_aniso_U_11
_atom_site_aniso_U_22
_atom_site_aniso_U_33
_atom_site_aniso_U_23
_atom_site_aniso_U_13
_atom_site_aniso_U_12
Mn1 0.0254(2) 0.0329(3) 0.0275(2) 0.00342(17) 0.01470(18) -0.00129(17)
Mn2 0.0241(3) 0.0327(3) 0.0338(3) -0.0012(2) 0.0188(3) -0.0017(2)
C1 0.0376(16) 0.0335(16) 0.0406(17) 0.0058(13) 0.0312(14) 0.0038(13)
C2 0.0312(15) 0.0359(16) 0.0340(15) 0.0004(12) 0.0245(13) -0.0009(12)
C3 0.0422(17) 0.0322(15) 0.0507(19) 0.0026(13) 0.0366(15) 0.0016(13)
C4 0.0450(18) 0.0368(17) 0.0512(19) 0.0022(14) 0.0365(16) -0.0047(14)
C5 0.0431(18) 0.0496(19) 0.057(2) 0.0082(16) 0.0431(17) 0.0052(15)
C6 0.0495(19) 0.0421(18) 0.0513(19) 0.0088(15) 0.0410(17) 0.0140(15)
C7 0.0470(18) 0.0342(16) 0.0455(18) 0.0053(14) 0.0364(15) 0.0041(14)
C8 0.066(2) 0.0383(18) 0.079(3) 0.0093(18) 0.061(2) -0.0028(17)
C9 0.067(3) 0.070(3) 0.050(2) 0.0047(18) 0.044(2) -0.001(2)
C10 0.0435(19) 0.061(2) 0.046(2) 0.0022(17) 0.0254(16) -0.0097(16)
C11 0.0339(16) 0.0436(17) 0.0368(17) 0.0043(13) 0.0213(14) -0.0023(13)
C12 0.045(2) 0.056(2) 0.048(2) -0.0058(16) 0.0269(16) -0.0168(17)
C13 0.055(2) 0.054(2) 0.078(3) -0.008(2) 0.045(2) -0.0202(18)
C14 0.0314(16) 0.0380(16) 0.0367(17) 0.0012(13) 0.0194(14) -0.0057(13)
C15 0.057(2) 0.0413(18) 0.065(2) 0.0063(16) 0.0514(19) 0.0101(16)
C16 0.0404(19) 0.053(2) 0.065(2) 0.0076(17) 0.0353(18) 0.0173(16)
C17 0.0387(18) 0.0495(19) 0.0430(18) -0.0002(15) 0.0258(15) 0.0070(15)
C18 0.0303(15) 0.0361(16) 0.0388(17) -0.0068(13) 0.0231(13) -0.0004(13)
C19 0.0395(17) 0.0460(18) 0.0443(18) 0.0020(14) 0.0277(15) 0.0111(14)
C20 0.059(2) 0.052(2) 0.0447(19) 0.0097(16) 0.0373(17) 0.0145(17)
C21 0.0297(15) 0.0328(15) 0.0379(17) -0.0126(13) 0.0198(13) -0.0023(12)
C22 0.0363(18) 0.0480(19) 0.048(2) 0.0181(16) 0.0148(15) -0.0053(15)
C23 0.0310(17) 0.0407(18) 0.050(2) 0.0130(15) 0.0110(15) -0.0080(14)
C24 0.0292(15) 0.0364(16) 0.0377(16) 0.0044(13) 0.0145(13) -0.0026(13)
C25 0.0306(15) 0.0260(14) 0.0303(15) -0.0012(12) 0.0070(12) -0.0019(12)
C26 0.0299(16) 0.0437(18) 0.0398(17) 0.0059(14) 0.0116(14) 0.0013(13)
C27 0.0376(17) 0.0440(18) 0.0352(17) 0.0066(14) 0.0152(14) -0.0025(14)
C28 0.161(6) 0.219(8) 0.101(5) 0.075(5) 0.105(5) 0.139(6)
C29 0.157(7) 0.372(15) 0.121(6) 0.100(8) 0.106(6) 0.165(9)
C30 0.088(5) 0.239(10) 0.097(5) -0.048(5) 0.054(4) -0.018(5)
C31 0.075(3) 0.044(2) 0.086(3) 0.008(2) 0.052(3) 0.013(2)
C32 0.083(3) 0.070(3) 0.099(4) 0.003(3) 0.054(3) -0.005(3)
C33 0.084(3) 0.080(3) 0.104(4) 0.009(3) 0.064(3) -0.003(3)
N1 0.0288(13) 0.0406(14) 0.0340(14) 0.0067(11) 0.0105(11) -0.0016(11)
N2 0.0306(13) 0.0312(13) 0.0330(13) 0.0047(10) 0.0095(10) -0.0026(10)
N3 0.085(3) 0.059(2) 0.090(3) 0.0094(19) 0.057(2) 0.0230(19)
N4 0.172(6) 0.161(6) 0.121(5) -0.029(4) 0.091(5) -0.026(5)
O1 0.0615(15) 0.0386(12) 0.0630(15) -0.0045(11) 0.0519(13) -0.0109(11)
O2 0.124(3) 0.0357(13) 0.129(3) 0.0178(15) 0.117(2) 0.0172(15)
O3 0.101(2) 0.0581(16) 0.098(2) 0.0335(14) 0.090(2) 0.0398(15)
O4 0.098(2) 0.0398(14) 0.133(3) 0.0170(15) 0.105(2) 0.0054(14)
O5 0.0398(12) 0.0591(14) 0.0337(12) -0.0084(10) 0.0229(10) 0.0066(11)
O6 0.0354(12) 0.0407(12) 0.0469(13) -0.0046(10) 0.0230(10) 0.0120(10)
O7 0.0414(13) 0.0753(17) 0.0334(12) 0.0050(11) 0.0207(10) -0.0163(12)
O8 0.0280(12) 0.0608(15) 0.0458(13) 0.0147(11) 0.0190(10) -0.0061(10)
O1W 0.0455(14) 0.0396(13) 0.0601(16) -0.0045(11) 0.0209(12) -0.0011(11)
O2W 0.0442(14) 0.0557(16) 0.0518(16) -0.0085(12) 0.0147(12) 0.0120(12)
O3W 0.0304(11) 0.0327(11) 0.0321(11) 0.0002(8) 0.0219(9) 0.0024(8)

loop_
_atom_type_symbol
_atom_type_description
_atom_type_scat_dispersion_real
_atom_type_scat_dispersion_imag
_atom_type_scat_source
C C 0.0033 0.0016 'International Tables Vol C Tables 4.2.6.8 and 6.1.1.4'
H H 0.0000 0.0000 'International Tables Vol C Tables 4.2.6.8 and 6.1.1.4'
N N 0.0061 0.0033 'International Tables Vol C Tables 4.2.6.8 and 6.1.1.4'
O O 0.0106 0.0060 'International Tables Vol C Tables 4.2.6.8 and 6.1.1.4'
Mn Mn 0.3368 0.7283 'International Tables Vol C Tables 4.2.6.8 and 6.1.1.4'

loop_
_geom_angle_atom_site_label_1
_geom_angle_atom_site_label_2
_geom_angle_atom_site_label_3
_geom_angle
_geom_angle_site_symmetry_1
_geom_angle_site_symmetry_3
O2W Mn1 O5 92.41(9) . 4_675
O2W Mn1 N1 167.29(10) . .
O5 Mn1 N1 86.77(9) 4_675 .
O2W Mn1 O1 86.35(10) . .
O5 Mn1 O1 172.66(9) 4_675 .
N1 Mn1 O1 96.02(10) . .
O2W Mn1 O1W 83.15(9) . .
O5 Mn1 O1W 95.21(9) 4_675 .
N1 Mn1 O1W 84.29(9) . .
O1 Mn1 O1W 91.83(9) . .
O2W Mn1 O3W 97.20(8) . .
O5 Mn1 O3W 87.19(8) 4_675 .
N1 Mn1 O3W 95.43(9) . .
O1 Mn1 O3W 85.79(7) . .
O1W Mn1 O3W 177.57(8) . .
O6 Mn2 O6 180.00(13) 4_675 2_545
O6 Mn2 O8 91.50(9) 4_675 2
O6 Mn2 O8 88.50(9) 2_545 2
O6 Mn2 O8 88.50(9) 4_675 4_665
O6 Mn2 O8 91.50(9) 2_545 4_665
O8 Mn2 O8 180.00(11) 2 4_665
O6 Mn2 O3W 86.70(8) 4_675 .
O6 Mn2 O3W 93.30(8) 2_545 .
O8 Mn2 O3W 94.86(7) 2 .
O8 Mn2 O3W 85.14(7) 4_665 .
O6 Mn2 O3W 93.30(8) 4_675 3_665
O6 Mn2 O3W 86.70(8) 2_545 3_665
O8 Mn2 O3W 85.14(7) 2 3_665
O8 Mn2 O3W 94.86(7) 4_665 3_665
O3W Mn2 O3W 180.0 . 3_665
O2 C1 O1 125.0(2) . .
O2 C1 C2 116.6(3) . .
O1 C1 C2 118.3(2) . .
C3 C2 C7 120.2(2) . .
C3 C2 C1 119.7(2) . .
C7 C2 C1 119.9(3) . .
C2 C3 C4 119.5(3) . .
C2 C3 H3 120.3 . .
C4 C3 H3 120.3 . .
O4 C4 C5 123.8(3) . .
O4 C4 C3 114.8(3) . .
C5 C4 C3 121.4(3) . .
C4 C5 C6 118.0(3) . .
C4 C5 H5 121.0 . .
C6 C5 H5 121.0 . .
C5 C6 C7 121.7(3) . .
C5 C6 O3 123.6(3) . .
C7 C6 O3 114.3(3) . .
C2 C7 C6 119.1(3) . .
C2 C7 H7 120.4 . .
C6 C7 H7 120.4 . .
C9 C8 C13 121.5(3) . .
C9 C8 O4 118.7(4) . .
C13 C8 O4 119.3(4) . .
C8 C9 C10 119.0(3) . .
C8 C9 H9 120.5 . .
C10 C9 H9 120.5 . .
C11 C10 C9 120.4(3) . .
C11 C10 H10 119.8 . .
C9 C10 H10 119.8 . .
C12 C11 C10 119.3(3) . .
C12 C11 C14 121.6(3) . .
C10 C11 C14 119.1(3) . .
C11 C12 C13 120.9(3) . .
C11 C12 H12 119.6 . .
C13 C12 H12 119.6 . .
C8 C13 C12 118.9(3) . .
C8 C13 H13 120.5 . .
C12 C13 H13 120.5 . .
O7 C14 O8 124.6(3) . .
O7 C14 C11 119.1(3) . .
O8 C14 C11 116.3(3) . .
C20 C15 C16 121.1(3) . .
C20 C15 O3 114.6(3) . .
C16 C15 O3 124.0(3) . .
C15 C16 C17 119.1(3) . .
C15 C16 H16 120.5 . .
C17 C16 H16 120.5 . .
C18 C17 C16 120.6(3) . .
C18 C17 H17 119.7 . .
C16 C17 H17 119.7 . .
C17 C18 C19 119.2(3) . .
C17 C18 C21 121.0(3) . .
C19 C18 C21 119.8(3) . .
C20 C19 C18 120.2(3) . .
C20 C19 H19 119.9 . .
C18 C19 H19 119.9 . .
C15 C20 C19 119.7(3) . .
C15 C20 H20 120.2 . .
C19 C20 H20 120.2 . .
O5 C21 O6 125.5(3) . .
O5 C21 C18 117.7(3) . .
O6 C21 C18 116.8(3) . .
C23 C22 N1 109.6(3) . .
C23 C22 H22 125.2 . .
N1 C22 H22 125.2 . .
C22 C23 N2 106.7(3) . .
C22 C23 H23 126.6 . .
N2 C23 H23 126.6 . .
N1 C24 N2 111.7(3) . .
N1 C24 H24 124.1 . .
N2 C24 H24 124.1 . .
C27 C25 C26 120.6(3) . .
C27 C25 N2 119.3(3) . .
C26 C25 N2 120.1(3) . .
C25 C26 C27 119.4(3) . 3_766
C25 C26 H26 120.3 . .
C27 C26 H26 120.3 3_766 .
C25 C27 C26 120.1(3) . 3_766
C25 C27 H27 120.0 . .
C26 C27 H27 120.0 3_766 .
C29 C28 N4 105.5(5) . .
C29 C28 H28 127.2 . .
N4 C28 H28 127.3 . .
C28 C29 N3 117.1(7) . .
C28 C29 C30 77.6(5) . .
N3 C29 C30 39.6(3) . .
C28 C29 H29 121.5 . .
N3 C29 H29 121.4 . .
C30 C29 H29 160.7 . .
N3 C30 N4 109.6(6) . .
N3 C30 C29 39.5(3) . .
N4 C30 C29 70.1(5) . .
N3 C30 H30 125.2 . .
N4 C30 H30 125.2 . .
C29 C30 H30 164.5 . .
C33 C31 C32 119.7(5) 3_676 .
C33 C31 N3 120.2(4) 3_676 .
C32 C31 N3 120.1(5) . .
C31 C32 C33 119.9(5) . .
C31 C32 H32 120.1 . .
C33 C32 H32 120.0 . .
C31 C33 C32 120.3(4) 3_676 .
C31 C33 H33 119.8 3_676 .
C32 C33 H33 119.8 . .
C24 N1 C22 105.6(2) . .
C24 N1 Mn1 131.9(2) . .
C22 N1 Mn1 121.5(2) . .
C24 N2 C23 106.3(2) . .
C24 N2 C25 127.1(2) . .
C23 N2 C25 126.5(2) . .
C29 N3 C30 100.9(6) . .
C29 N3 C31 128.8(5) . .
C30 N3 C31 129.8(5) . .
C28 N4 C30 106.8(6) . .
C1 O1 Mn1 129.84(18) . .
C6 O3 C15 122.8(2) . .
C4 O4 C8 120.4(3) . .
C21 O5 Mn1 128.59(19) . 4_576
C21 O6 Mn2 136.8(2) . 2
C21 O6 H6D 141(3) . .
Mn2 O6 H6D 35(3) 2 .
C14 O8 Mn2 133.97(19) . 2_545
Mn1 O1W H1W 119(3) . .
Mn1 O1W H2W 117(3) . .
H1W O1W H2W 114.6(2) . .
Mn1 O2W H4W 113(3) . .
Mn1 O2W H3W 95(3) . .
H4W O2W H3W 114.6(2) . .
Mn1 O3W Mn2 115.39(8) . .
Mn1 O3W H5W 115(3) . .
Mn2 O3W H5W 94(2) . .
Mn1 O3W H6W 96(3) . .
Mn2 O3W H6W 124(3) . .
H5W O3W H6W 114.6(2) . .

loop_
_geom_bond_atom_site_label_1
_geom_bond_atom_site_label_2
_geom_bond_distance
_geom_bond_site_symmetry_2
Mn1 O2W 2.158(2) .
Mn1 O5 2.160(2) 4_675
Mn1 N1 2.178(2) .
Mn1 O1 2.195(2) .
Mn1 O1W 2.217(2) .
Mn1 O3W 2.267(2) .
Mn2 O6 2.114(2) 4_675
Mn2 O6 2.114(2) 2_545
Mn2 O8 2.194(2) 2
Mn2 O8 2.194(2) 4_665
Mn2 O3W 2.268(2) .
Mn2 O3W 2.268(2) 3_665
C1 O2 1.238(4) .
C1 O1 1.243(4) .
C1 C2 1.511(4) .
C2 C3 1.381(4) .
C2 C7 1.382(4) .
C3 C4 1.386(4) .
C3 H3 0.9300 .
C4 O4 1.375(4) .
C4 C5 1.381(4) .
C5 C6 1.381(4) .
C5 H5 0.9300 .
C6 C7 1.385(4) .
C6 O3 1.388(4) .
C7 H7 0.9300 .
C8 C9 1.365(6) .
C8 C13 1.383(5) .
C8 O4 1.399(4) .
C9 C10 1.393(5) .
C9 H9 0.9300 .
C10 C11 1.391(5) .
C10 H10 0.9300 .
C11 C12 1.372(5) .
C11 C14 1.513(4) .
C12 C13 1.384(5) .
C12 H12 0.9300 .
C13 H13 0.9300 .
C14 O7 1.242(4) .
C14 O8 1.267(4) .
C15 C20 1.374(5) .
C15 C16 1.378(5) .
C15 O3 1.389(4) .
C16 C17 1.387(4) .
C16 H16 0.9300 .
C17 C18 1.386(4) .
C17 H17 0.9300 .
C18 C19 1.391(4) .
C18 C21 1.512(4) .
C19 C20 1.382(4) .
C19 H19 0.9300 .
C20 H20 0.9300 .
C21 O5 1.252(4) .
C21 O6 1.247(4) .
C22 C23 1.338(4) .
C22 N1 1.378(4) .
C22 H22 0.9300 .
C23 N2 1.373(4) .
C23 H23 0.9300 .
C24 N1 1.303(4) .
C24 N2 1.349(4) .
C24 H24 0.9300 .
C25 C27 1.374(4) .
C25 C26 1.375(4) .
C25 N2 1.427(4) .
C26 C27 1.382(4) 3_766
C26 H26 0.9300 .
C27 C26 1.382(4) 3_766
C27 H27 0.9300 .
C28 C29 1.256(10) .
C28 N4 1.272(9) .
C28 H28 0.9300 .
C29 N3 1.301(7) .
C29 C30 2.008(10) .
C29 H29 0.9300 .
C30 N3 1.303(8) .
C30 N4 1.378(8) .
C30 H30 0.9300 .
C31 C33 1.367(7) 3_676
C31 C32 1.367(6) .
C31 N3 1.419(6) .
C32 C33 1.384(7) .
C32 H32 0.9300 .
C33 C31 1.367(7) 3_676
C33 H33 0.9300 .
O5 Mn1 2.160(2) 4_576
O6 Mn2 2.114(2) 2
O6 H6D 0.824(5) .
O8 Mn2 2.194(2) 2_545
O1W H1W 0.8200(11) .
O1W H2W 0.8200(11) .
O2W H4W 0.8201(11) .
O2W H3W 0.8200(11) .
O3W H5W 0.8201(11) .
O3W H6W 0.8201(11) .
